data_7717494
loop_
_publ_author_name
'Miao, Linkun'
'Yeganeh, Amir'
'Yeung, Jason'
'Stephan, Douglas W.'

_publ_section_title
;
 Synthesis and N-C Bond Cleavage Reactions for Cyclic Phosphazenium
 Dications
;
_journal_name_full 'Dalton Transactions'
_journal_paper_doi 10.1039/D4DT02990A
_journal_year 2024
_chemical_formula_moiety 'C27 H27 N P2, 2(B C24 F20), [+ solvents]2[C5H12]'
_chemical_formula_sum 'C75 H27 B2 F40 N P2'
_chemical_formula_weight 1785.53
_space_group_crystal_system monoclinic
_space_group_IT_number 15
_space_group_name_Hall '-C 2yc'
_space_group_name_H-M_alt 'C 1 2/c 1'
_atom_sites_solution_hydrogens geom
_audit_creation_date 2023-08-03
_audit_creation_method
;
Olex2 1.5
(compiled 2023.03.06 svn.rbb2c1857 for OlexSys, GUI svn.r6748)
;
_audit_update_record
;
2024-10-09 deposited with the CCDC.	2024-11-13 downloaded from the CCDC.
;
_cell_angle_alpha 90
_cell_angle_beta 101.146(6)
_cell_angle_gamma 90
_cell_formula_units_Z 4
_cell_length_a 15.5651(11)
_cell_length_b 21.2162(11)
_cell_length_c 23.6425(16)
_cell_measurement_reflns_used 5930
_cell_measurement_temperature 149.99
_cell_measurement_theta_max 21.29
_cell_measurement_theta_min 2.21
_cell_volume 7660.2(9)
_computing_molecular_graphics 'Olex2 1.5 (Dolomanov et al., 2009)'
_computing_publication_material 'Olex2 1.5 (Dolomanov et al., 2009)'
_computing_structure_refinement 'XL  (Sheldrick, 2008)'
_diffrn_ambient_temperature 149.99
_diffrn_measured_fraction_theta_full 0.999
_diffrn_measured_fraction_theta_max 0.999
_diffrn_measurement_device_type 'Bruker APEX-II CCD'
_diffrn_measurement_method '\f and \w scans'
_diffrn_radiation_monochromator graphite
_diffrn_radiation_type MoK\a
_diffrn_radiation_wavelength 0.71073
_diffrn_reflns_av_R_equivalents 0.1777
_diffrn_reflns_av_unetI/netI 0.1247
_diffrn_reflns_Laue_measured_fraction_full 0.999
_diffrn_reflns_Laue_measured_fraction_max 0.999
_diffrn_reflns_limit_h_max 18
_diffrn_reflns_limit_h_min -17
_diffrn_reflns_limit_k_max 25
_diffrn_reflns_limit_k_min -25
_diffrn_reflns_limit_l_max 28
_diffrn_reflns_limit_l_min -28
_diffrn_reflns_number 47683
_diffrn_reflns_point_group_measured_fraction_full 0.999
_diffrn_reflns_point_group_measured_fraction_max 0.999
_diffrn_reflns_theta_full 24.999
_diffrn_reflns_theta_max 24.999
_diffrn_reflns_theta_min 1.643
_diffrn_source_current 30.0
_diffrn_source_power 1.5
_diffrn_source_voltage 50.0
_diffrn_standards_number 0
_exptl_absorpt_coefficient_mu 0.198
_exptl_absorpt_correction_type none
_exptl_crystal_density_diffrn 1.548
_exptl_crystal_description shard
_exptl_crystal_F_000 3536
_exptl_crystal_size_max 0.1
_exptl_crystal_size_mid 0.1
_exptl_crystal_size_min 0.01
_refine_diff_density_max 0.361
_refine_diff_density_min -0.507
_refine_diff_density_rms 0.087
_refine_ls_extinction_coef 0.0021(3)
_refine_ls_extinction_expression Fc^*^=kFc[1+0.001xFc^2^\l^3^/sin(2\q)]^-1/4^
_refine_ls_extinction_method 'SHELXL-2018/3 (Sheldrick 2018)'
_refine_ls_goodness_of_fit_ref 1.012
_refine_ls_hydrogen_treatment constr
_refine_ls_matrix_type full
_refine_ls_number_parameters 541
_refine_ls_number_reflns 6750
_refine_ls_number_restraints 0
_refine_ls_restrained_S_all 1.012
_refine_ls_R_factor_all 0.1172
_refine_ls_R_factor_gt 0.0657
_refine_ls_shift/su_max 0.001
_refine_ls_shift/su_mean 0.000
_refine_ls_structure_factor_coef Fsqd
_refine_ls_weighting_details 'w=1/[\s^2^(Fo^2^)+(0.0840P)^2^+4.5544P] where P=(Fo^2^+2Fc^2^)/3'
_refine_ls_weighting_scheme calc
_refine_ls_wR_factor_gt 0.1558
_refine_ls_wR_factor_ref 0.1973
_reflns_Friedel_coverage 0.000
_reflns_number_gt 3990
_reflns_number_total 6750
_reflns_threshold_expression 'I > 2\s(I)'
_cod_data_source_file d4dt02990a2.cif
_cod_data_source_block 2
_cod_original_cell_volume 7660.3(9)
_cod_database_code 7717494
_shelx_shelxl_version_number 2018/3
_shelx_space_group_comment
;
The symmetry employed for this shelxl refinement is uniquely defined
by the following loop, which should always be used as a source of
symmetry information in preference to the above space-group names.
They are only intended as comments.
;
_shelx_estimated_absorpt_t_max 0.998
_shelx_estimated_absorpt_t_min 0.980
_olex2_refinement_description
;
1. Fixed Uiso
 At 1.2 times of:
  All C(H) groups, All C(H,H) groups
 At 1.5 times of:
  All C(H,H,H) groups
2. Others
 Fixed Sof: H2A(0.5) H2B(0.5) H2C(0.5)
3.a Secondary CH2 refined with riding coordinates:
 C26(H26A,H26B)
3.b Aromatic/amide H refined with riding coordinates:
 C30(H30), C34(H34), C46(H46), C48(H48), C50(H50), C52(H52), C55(H55),
 C56(H56), C57(H57), C60(H60)
3.c Idealised Me refined as rotating group:
 C2(H2A,H2B,H2C)
;
_smtbx_masks_void_probe_radius 1.2
_smtbx_masks_void_truncation_radius 1.2
_olex2_submission_special_instructions 'No special instructions were received'

loop_
_space_group_symop_operation_xyz
'x, y, z'
'-x, y, -z+1/2'
'x+1/2, y+1/2, z'
'-x+1/2, y+1/2, -z+1/2'
'-x, -y, -z'
'x, -y, z-1/2'
'-x+1/2, -y+1/2, -z'
'x+1/2, -y+1/2, z-1/2'

loop_
_atom_site_label
_atom_site_type_symbol
_atom_site_fract_x
_atom_site_fract_y
_atom_site_fract_z
_atom_site_U_iso_or_equiv
_atom_site_adp_type
_atom_site_occupancy
_atom_site_site_symmetry_order
_atom_site_calc_flag
_atom_site_refinement_flags_posn
_atom_site_refinement_flags_adp
_atom_site_refinement_flags_occupancy
_atom_site_disorder_assembly
_atom_site_disorder_group
P1 P 0.52902(7) 0.29079(5) 0.31092(5) 0.0310(3) Uani 1 1 d . . . . .
C17 C 0.6446(3) 0.29481(18) 0.3359(2) 0.0327(10) Uani 1 1 d . . . . .
N21 N 0.500000 0.3317(2) 0.250000 0.0313(12) Uani 1 2 d S T P . .
C26 C 0.4948(3) 0.21448(18) 0.28154(18) 0.0329(10) Uani 1 1 d . . . . .
H26A H 0.531429 0.181025 0.303276 0.039 Uiso 1 1 calc R U . . .
H26B H 0.432927 0.206647 0.284068 0.039 Uiso 1 1 calc R U . . .
C30 C 0.6990(3) 0.30786(18) 0.2962(2) 0.0366(11) Uani 1 1 d . . . . .
H30 H 0.674459 0.317988 0.257295 0.044 Uiso 1 1 calc R U . . .
C33 C 0.4713(3) 0.32035(19) 0.36257(19) 0.0342(10) Uani 1 1 d . . . . .
C34 C 0.3858(3) 0.29962(19) 0.36466(19) 0.0355(11) Uani 1 1 d . . . . .
H34 H 0.361837 0.264139 0.342607 0.043 Uiso 1 1 calc R U . . .
C46 C 0.7880(3) 0.3057(2) 0.3148(2) 0.0423(12) Uani 1 1 d . . . . .
H46 H 0.825414 0.314451 0.288444 0.051 Uiso 1 1 calc R U . . .
C48 C 0.3373(3) 0.3307(2) 0.3985(2) 0.0410(11) Uani 1 1 d . . . . .
H48 H 0.280180 0.316219 0.400354 0.049 Uiso 1 1 calc R U . . .
C50 C 0.8243(3) 0.2909(2) 0.3714(2) 0.0474(13) Uani 1 1 d . . . . .
H50 H 0.886154 0.289734 0.383634 0.057 Uiso 1 1 calc R U . . .
C52 C 0.3710(3) 0.3831(2) 0.4301(2) 0.0519(13) Uani 1 1 d . . . . .
H52 H 0.336662 0.404371 0.453254 0.062 Uiso 1 1 calc R U . . .
C55 C 0.4550(3) 0.4048(2) 0.4282(2) 0.0540(14) Uani 1 1 d . . . . .
H55 H 0.477621 0.441047 0.449591 0.065 Uiso 1 1 calc R U . . .
C56 C 0.5049(3) 0.3732(2) 0.3950(2) 0.0440(12) Uani 1 1 d . . . . .
H56 H 0.562464 0.387457 0.394107 0.053 Uiso 1 1 calc R U . . .
C57 C 0.7708(3) 0.2779(2) 0.4098(2) 0.0484(13) Uani 1 1 d . . . . .
H57 H 0.796024 0.267404 0.448501 0.058 Uiso 1 1 calc R U . . .
C60 C 0.6813(3) 0.2799(2) 0.3929(2) 0.0418(12) Uani 1 1 d . . . . .
H60 H 0.644797 0.271105 0.419855 0.050 Uiso 1 1 calc R U . . .
F1 F 0.43101(15) 0.10201(11) 0.35213(11) 0.0407(6) Uani 1 1 d . . . . .
F2 F 0.08114(16) 0.01012(11) 0.33456(12) 0.0485(7) Uani 1 1 d . . . . .
F3 F 0.22814(16) 0.14920(12) 0.47222(12) 0.0476(7) Uani 1 1 d . . . . .
F4 F 0.28788(16) 0.16306(11) 0.28499(11) 0.0434(7) Uani 1 1 d . . . . .
F5 F 0.22834(17) -0.05302(10) 0.31368(11) 0.0432(7) Uani 1 1 d . . . . .
F6 F 0.50975(17) 0.23597(12) 0.51063(13) 0.0578(8) Uani 1 1 d . . . . .
F7 F 0.40135(17) -0.10818(12) 0.47154(12) 0.0541(8) Uani 1 1 d . . . . .
F8 F 0.19321(17) 0.21804(11) 0.36434(13) 0.0522(8) Uani 1 1 d . . . . .
F9 F 0.54705(16) 0.17515(13) 0.41653(12) 0.0514(7) Uani 1 1 d . . . . .
F10 F 0.38180(16) -0.01429(11) 0.39604(11) 0.0432(7) Uani 1 1 d . . . . .
F11 F 0.11270(15) 0.03972(12) 0.44976(12) 0.0469(7) Uani 1 1 d . . . . .
F12 F 0.2401(2) -0.07680(13) 0.20648(12) 0.0661(9) Uani 1 1 d . . . . .
F13 F 0.3057(2) 0.13685(13) 0.17821(12) 0.0624(8) Uani 1 1 d . . . . .
F14 F 0.13398(18) -0.05351(13) 0.52443(13) 0.0586(8) Uani 1 1 d . . . . .
F15 F 0.34834(18) 0.22048(13) 0.53795(13) 0.0582(8) Uani 1 1 d . . . . .
F16 F 0.27638(19) -0.13080(13) 0.53668(13) 0.0629(8) Uani 1 1 d . . . . .
F18 F -0.07854(17) 0.05626(14) 0.30164(15) 0.0739(10) Uani 1 1 d . . . . .
C19 C 0.3210(3) 0.12383(18) 0.40754(19) 0.0317(10) Uani 1 1 d . . . . .
F20 F 0.0327(2) 0.26275(13) 0.33036(17) 0.0824(11) Uani 1 1 d . . . . .
C22 C 0.4682(3) 0.1681(2) 0.4315(2) 0.0375(11) Uani 1 1 d . . . . .
F23 F -0.10587(19) 0.18376(15) 0.29805(18) 0.0926(13) Uani 1 1 d . . . . .
F25 F 0.2800(2) 0.01711(15) 0.13588(13) 0.0760(10) Uani 1 1 d . . . . .
C27 C 0.2603(3) 0.05637(19) 0.30733(19) 0.0349(10) Uani 1 1 d . . . . .
C28 C 0.2456(3) 0.01743(18) 0.41676(19) 0.0315(10) Uani 1 1 d . . . . .
C29 C 0.2775(3) 0.10148(19) 0.2678(2) 0.0377(11) Uani 1 1 d . . . . .
C31 C 0.3177(3) -0.02240(19) 0.4271(2) 0.0352(10) Uani 1 1 d . . . . .
C32 C 0.2482(3) -0.00336(19) 0.2824(2) 0.0373(11) Uani 1 1 d . . . . .
C35 C 0.3298(3) -0.07144(19) 0.4658(2) 0.0368(11) Uani 1 1 d . . . . .
C36 C 0.1866(3) 0.0040(2) 0.4525(2) 0.0368(11) Uani 1 1 d . . . . .
C37 C 0.4045(3) 0.13124(19) 0.39780(19) 0.0331(10) Uani 1 1 d . . . . .
C38 C 0.2668(3) -0.0823(2) 0.4987(2) 0.0418(12) Uani 1 1 d . . . . .
C39 C 0.3680(3) 0.1916(2) 0.4918(2) 0.0424(12) Uani 1 1 d . . . . .
B40 B 0.2438(3) 0.0772(2) 0.3716(2) 0.0306(11) Uani 1 1 d . . . . .
C41 C 0.1955(3) -0.0444(2) 0.4921(2) 0.0399(11) Uani 1 1 d . . . . .
C42 C 0.1466(3) 0.11064(19) 0.3547(2) 0.0361(11) Uani 1 1 d . . . . .
C43 C 0.0726(3) 0.0745(2) 0.3358(2) 0.0441(12) Uani 1 1 d . . . . .
C44 C 0.3070(3) 0.1548(2) 0.4566(2) 0.0388(11) Uani 1 1 d . . . . .
C45 C 0.2857(3) 0.0898(2) 0.2126(2) 0.0442(12) Uani 1 1 d . . . . .
C47 C 0.4489(3) 0.1991(2) 0.4784(2) 0.0421(12) Uani 1 1 d . . . . .
C49 C 0.1279(3) 0.1746(2) 0.3501(2) 0.0468(13) Uani 1 1 d . . . . .
C51 C -0.0258(3) 0.1604(3) 0.3172(3) 0.0656(17) Uani 1 1 d . . . . .
C53 C 0.2540(3) -0.0171(2) 0.2262(2) 0.0468(12) Uani 1 1 d . . . . .
C54 C 0.2737(3) 0.0296(2) 0.1906(2) 0.0504(13) Uani 1 1 d . . . . .
C58 C 0.0449(3) 0.2000(2) 0.3328(3) 0.0595(16) Uani 1 1 d . . . . .
C59 C -0.0111(3) 0.0969(2) 0.3187(2) 0.0566(15) Uani 1 1 d . . . . .
C2 C 0.500000 0.4026(3) 0.250000 0.0401(16) Uiso 1 2 d S . P . .
H2A H 0.453852 0.417998 0.269400 0.060 Uiso 0.5 1 calc R U P A -1
H2B H 0.489190 0.417998 0.210173 0.060 Uiso 0.5 1 calc R U P A -1
H2C H 0.556958 0.417998 0.270427 0.060 Uiso 0.5 1 calc R U P A -1

loop_
_atom_site_aniso_label
_atom_site_aniso_U_11
_atom_site_aniso_U_22
_atom_site_aniso_U_33
_atom_site_aniso_U_23
_atom_site_aniso_U_13
_atom_site_aniso_U_12
P1 0.0362(6) 0.0234(6) 0.0300(7) -0.0003(5) -0.0020(5) -0.0019(5)
C17 0.037(2) 0.022(2) 0.037(3) -0.0009(19) -0.001(2) -0.0017(17)
N21 0.039(3) 0.021(3) 0.030(3) 0.000 -0.002(2) 0.000
C26 0.039(2) 0.024(2) 0.034(3) 0.0010(19) 0.001(2) 0.0019(18)
C30 0.046(3) 0.023(2) 0.039(3) -0.004(2) 0.004(2) -0.0008(19)
C33 0.047(3) 0.027(2) 0.026(2) 0.0015(19) 0.002(2) -0.0013(19)
C34 0.046(3) 0.024(2) 0.032(3) 0.003(2) -0.002(2) 0.0016(19)
C46 0.040(3) 0.031(3) 0.055(3) -0.004(2) 0.009(2) 0.002(2)
C48 0.048(3) 0.034(3) 0.041(3) -0.002(2) 0.008(2) 0.002(2)
C50 0.037(3) 0.039(3) 0.060(4) -0.010(3) -0.007(3) 0.001(2)
C52 0.063(3) 0.048(3) 0.047(3) -0.011(3) 0.018(3) -0.002(3)
C55 0.064(3) 0.045(3) 0.054(3) -0.022(3) 0.013(3) -0.013(3)
C56 0.047(3) 0.038(3) 0.048(3) -0.011(2) 0.011(2) -0.009(2)
C57 0.054(3) 0.042(3) 0.041(3) 0.002(2) -0.011(3) -0.001(2)
C60 0.044(3) 0.042(3) 0.037(3) 0.004(2) 0.000(2) -0.010(2)
F1 0.0388(14) 0.0414(15) 0.0396(16) 0.0009(12) 0.0020(12) -0.0034(11)
F2 0.0404(15) 0.0265(14) 0.071(2) -0.0124(13) -0.0092(13) -0.0008(11)
F3 0.0424(15) 0.0433(16) 0.0559(19) -0.0151(13) 0.0065(13) 0.0005(12)
F4 0.0517(15) 0.0225(13) 0.0485(17) 0.0024(11) -0.0088(12) -0.0047(11)
F5 0.0621(17) 0.0203(13) 0.0443(16) -0.0028(11) 0.0032(13) -0.0041(11)
F6 0.0555(17) 0.0419(16) 0.063(2) -0.0071(14) -0.0220(14) -0.0126(13)
F7 0.0533(17) 0.0461(17) 0.059(2) 0.0169(14) 0.0021(14) 0.0140(13)
F8 0.0568(17) 0.0197(13) 0.071(2) -0.0076(13) -0.0115(14) 0.0017(11)
F9 0.0408(16) 0.0573(18) 0.0508(18) 0.0114(14) -0.0041(13) -0.0132(13)
F10 0.0403(15) 0.0394(15) 0.0508(17) 0.0106(13) 0.0114(13) 0.0114(11)
F11 0.0364(14) 0.0451(16) 0.0598(19) -0.0131(13) 0.0109(13) 0.0010(12)
F12 0.112(3) 0.0386(17) 0.0453(19) -0.0156(14) 0.0095(17) -0.0125(16)
F13 0.082(2) 0.0522(18) 0.0461(18) 0.0144(14) -0.0042(15) -0.0171(15)
F14 0.0564(18) 0.068(2) 0.056(2) -0.0025(16) 0.0226(15) -0.0184(15)
F15 0.0634(18) 0.0462(17) 0.059(2) -0.0237(15) -0.0035(15) 0.0006(13)
F16 0.076(2) 0.0544(18) 0.057(2) 0.0238(16) 0.0090(16) -0.0074(15)
F18 0.0359(16) 0.069(2) 0.103(3) -0.0310(19) -0.0203(16) 0.0024(14)
C19 0.035(2) 0.023(2) 0.034(3) 0.0042(19) -0.0014(19) 0.0004(18)
F20 0.080(2) 0.0359(17) 0.112(3) -0.0202(18) -0.0300(19) 0.0284(15)
C22 0.034(3) 0.029(2) 0.043(3) 0.012(2) -0.007(2) -0.0038(19)
F23 0.0487(19) 0.076(2) 0.132(3) -0.037(2) -0.0347(19) 0.0351(16)
F25 0.121(3) 0.067(2) 0.0363(19) -0.0048(16) 0.0070(18) -0.0160(19)
C27 0.034(2) 0.026(2) 0.040(3) 0.003(2) -0.004(2) -0.0019(18)
C28 0.028(2) 0.026(2) 0.037(3) -0.0067(19) -0.0013(19) -0.0005(18)
C29 0.041(3) 0.026(2) 0.037(3) -0.001(2) -0.012(2) -0.0023(19)
C31 0.035(2) 0.027(2) 0.043(3) -0.001(2) 0.005(2) -0.0029(19)
C32 0.042(3) 0.024(2) 0.041(3) 0.000(2) -0.004(2) 0.0001(19)
C35 0.037(2) 0.027(2) 0.043(3) 0.005(2) 0.000(2) 0.0047(19)
C36 0.032(2) 0.030(2) 0.046(3) -0.013(2) 0.001(2) -0.0047(19)
C37 0.041(3) 0.024(2) 0.028(3) 0.0032(19) -0.006(2) -0.0030(18)
C38 0.050(3) 0.032(3) 0.041(3) 0.005(2) 0.002(2) -0.007(2)
C39 0.053(3) 0.029(2) 0.040(3) -0.007(2) -0.006(2) 0.004(2)
B40 0.034(3) 0.020(2) 0.034(3) 0.001(2) -0.003(2) 0.006(2)
C41 0.044(3) 0.038(3) 0.040(3) -0.008(2) 0.012(2) -0.014(2)
C42 0.041(2) 0.025(2) 0.038(3) -0.008(2) -0.004(2) 0.0025(19)
C43 0.039(3) 0.029(3) 0.057(3) -0.016(2) -0.008(2) 0.008(2)
C44 0.037(3) 0.030(2) 0.045(3) -0.004(2) -0.002(2) -0.0016(19)
C45 0.056(3) 0.038(3) 0.032(3) 0.015(2) -0.007(2) -0.012(2)
C47 0.046(3) 0.025(2) 0.044(3) -0.003(2) -0.020(2) -0.005(2)
C49 0.041(3) 0.036(3) 0.055(3) -0.018(2) -0.012(2) 0.004(2)
C51 0.044(3) 0.059(4) 0.079(4) -0.024(3) -0.025(3) 0.026(3)
C53 0.067(3) 0.025(3) 0.043(3) -0.006(2) -0.001(3) -0.003(2)
C54 0.067(3) 0.048(3) 0.030(3) -0.005(2) -0.004(2) -0.004(3)
C58 0.056(3) 0.033(3) 0.078(4) -0.019(3) -0.017(3) 0.020(2)
C59 0.041(3) 0.048(3) 0.069(4) -0.029(3) -0.018(3) 0.003(2)

loop_
_atom_type_symbol
_atom_type_description
_atom_type_scat_dispersion_real
_atom_type_scat_dispersion_imag
_atom_type_scat_source
C C 0.0033 0.0016 'International Tables Vol C Tables 4.2.6.8 and 6.1.1.4'
H H 0.0000 0.0000 'International Tables Vol C Tables 4.2.6.8 and 6.1.1.4'
B B 0.0013 0.0007 'International Tables Vol C Tables 4.2.6.8 and 6.1.1.4'
F F 0.0171 0.0103 'International Tables Vol C Tables 4.2.6.8 and 6.1.1.4'
N N 0.0061 0.0033 'International Tables Vol C Tables 4.2.6.8 and 6.1.1.4'
P P 0.1023 0.0942 'International Tables Vol C Tables 4.2.6.8 and 6.1.1.4'

loop_
_geom_angle_atom_site_label_1
_geom_angle_atom_site_label_2
_geom_angle_atom_site_label_3
_geom_angle
_geom_angle_site_symmetry_1
_geom_angle_site_symmetry_3
_geom_angle_publ_flag
C17 P1 C26 112.03(19) . . ?
N21 P1 C17 110.43(16) . . ?
N21 P1 C26 97.13(19) . . ?
N21 P1 C33 108.87(17) . . ?
C33 P1 C17 111.7(2) . . ?
C33 P1 C26 115.7(2) . . ?
C30 C17 P1 119.1(3) . . ?
C60 C17 P1 120.5(3) . . ?
C60 C17 C30 120.2(4) . . ?
P1 N21 P1 117.3(3) . 2_655 ?
C2 N21 P1 121.36(13) . 2_655 ?
C2 N21 P1 121.36(13) . . ?
P1 C26 H26A 110.3 . . ?
P1 C26 H26B 110.3 . . ?
C26 C26 P1 107.24(18) 2_655 . ?
C26 C26 H26A 110.3 2_655 . ?
C26 C26 H26B 110.3 2_655 . ?
H26A C26 H26B 108.5 . . ?
C17 C30 H30 120.7 . . ?
C46 C30 C17 118.7(5) . . ?
C46 C30 H30 120.7 . . ?
C34 C33 P1 121.5(3) . . ?
C56 C33 P1 118.5(3) . . ?
C56 C33 C34 119.0(4) . . ?
C33 C34 H34 120.0 . . ?
C48 C34 C33 120.0(4) . . ?
C48 C34 H34 120.0 . . ?
C30 C46 H46 119.5 . . ?
C30 C46 C50 121.1(5) . . ?
C50 C46 H46 119.5 . . ?
C34 C48 H48 119.7 . . ?
C34 C48 C52 120.5(4) . . ?
C52 C48 H48 119.7 . . ?
C46 C50 H50 120.1 . . ?
C57 C50 C46 119.9(4) . . ?
C57 C50 H50 120.1 . . ?
C48 C52 H52 119.7 . . ?
C48 C52 C55 120.5(5) . . ?
C55 C52 H52 119.7 . . ?
C52 C55 H55 120.3 . . ?
C56 C55 C52 119.5(4) . . ?
C56 C55 H55 120.3 . . ?
C33 C56 H56 119.7 . . ?
C55 C56 C33 120.5(4) . . ?
C55 C56 H56 119.7 . . ?
C50 C57 H57 119.6 . . ?
C60 C57 C50 120.9(5) . . ?
C60 C57 H57 119.6 . . ?
C17 C60 H60 120.3 . . ?
C57 C60 C17 119.4(5) . . ?
C57 C60 H60 120.3 . . ?
C37 C19 B40 126.7(4) . . ?
C37 C19 C44 113.1(4) . . ?
C44 C19 B40 119.8(4) . . ?
F9 C22 C37 119.9(4) . . ?
F9 C22 C47 120.7(4) . . ?
C47 C22 C37 119.4(4) . . ?
C29 C27 B40 121.1(4) . . ?
C32 C27 C29 111.5(4) . . ?
C32 C27 B40 126.8(4) . . ?
C31 C28 C36 112.0(4) . . ?
C31 C28 B40 119.5(4) . . ?
C36 C28 B40 128.2(4) . . ?
F4 C29 C27 118.7(4) . . ?
C45 C29 F4 115.6(4) . . ?
C45 C29 C27 125.7(4) . . ?
F10 C31 C28 118.8(4) . . ?
F10 C31 C35 115.8(4) . . ?
C35 C31 C28 125.4(4) . . ?
F5 C32 C27 120.2(4) . . ?
F5 C32 C53 115.1(4) . . ?
C53 C32 C27 124.8(4) . . ?
F7 C35 C31 120.7(4) . . ?
F7 C35 C38 120.6(4) . . ?
C31 C35 C38 118.7(4) . . ?
F11 C36 C28 120.3(4) . . ?
F11 C36 C41 114.7(4) . . ?
C41 C36 C28 125.0(4) . . ?
F1 C37 C22 114.5(4) . . ?
C19 C37 F1 121.2(4) . . ?
C19 C37 C22 124.3(4) . . ?
F16 C38 C35 120.0(4) . . ?
F16 C38 C41 120.7(4) . . ?
C41 C38 C35 119.3(4) . . ?
F15 C39 C44 120.8(4) . . ?
F15 C39 C47 120.1(4) . . ?
C47 C39 C44 119.0(4) . . ?
C27 B40 C19 113.9(4) . . ?
C27 B40 C28 113.8(3) . . ?
C27 B40 C42 101.1(3) . . ?
C28 B40 C19 101.9(3) . . ?
C42 B40 C19 113.9(3) . . ?
C42 B40 C28 112.7(4) . . ?
F14 C41 C36 120.2(4) . . ?
F14 C41 C38 120.2(4) . . ?
C38 C41 C36 119.6(4) . . ?
C43 C42 B40 120.4(4) . . ?
C43 C42 C49 111.6(4) . . ?
C49 C42 B40 127.5(4) . . ?
F2 C43 C42 118.7(4) . . ?
F2 C43 C59 115.4(4) . . ?
C59 C43 C42 125.9(4) . . ?
F3 C44 C19 118.9(4) . . ?
F3 C44 C39 116.1(4) . . ?
C39 C44 C19 125.0(4) . . ?
F13 C45 C54 118.9(4) . . ?
C29 C45 F13 121.0(4) . . ?
C29 C45 C54 120.1(4) . . ?
F6 C47 C22 119.7(4) . . ?
F6 C47 C39 121.2(4) . . ?
C39 C47 C22 119.1(4) . . ?
F8 C49 C42 120.4(4) . . ?
F8 C49 C58 114.7(4) . . ?
C58 C49 C42 124.9(4) . . ?
F23 C51 C58 120.7(5) . . ?
F23 C51 C59 121.0(5) . . ?
C59 C51 C58 118.2(4) . . ?
F12 C53 C32 119.7(4) . . ?
F12 C53 C54 120.2(4) . . ?
C54 C53 C32 120.1(4) . . ?
F25 C54 C45 121.1(5) . . ?
F25 C54 C53 121.0(4) . . ?
C53 C54 C45 117.8(5) . . ?
F20 C58 C49 120.9(5) . . ?
F20 C58 C51 119.5(4) . . ?
C51 C58 C49 119.6(4) . . ?
F18 C59 C43 120.2(4) . . ?
F18 C59 C51 120.2(4) . . ?
C51 C59 C43 119.6(4) . . ?
N21 C2 H2A 109.5 . . ?
N21 C2 H2B 109.5 . . ?
N21 C2 H2C 109.5 . . ?
H2A C2 H2B 109.5 . . ?
H2A C2 H2C 109.5 . . ?
H2B C2 H2C 109.5 . . ?

loop_
_geom_bond_atom_site_label_1
_geom_bond_atom_site_label_2
_geom_bond_distance
_geom_bond_site_symmetry_2
_geom_bond_publ_flag
P1 C17 1.784(4) . ?
P1 N21 1.667(3) . ?
P1 C26 1.801(4) . ?
P1 C33 1.765(4) . ?
C17 C30 1.408(6) . ?
C17 C60 1.395(6) . ?
N21 C2 1.505(7) . ?
C26 C26 1.531(8) 2_655 ?
C26 H26A 0.9900 . ?
C26 H26B 0.9900 . ?
C30 H30 0.9500 . ?
C30 C46 1.372(6) . ?
C33 C34 1.411(6) . ?
C33 C56 1.402(6) . ?
C34 H34 0.9500 . ?
C34 C48 1.371(6) . ?
C46 H46 0.9500 . ?
C46 C50 1.383(7) . ?
C48 H48 0.9500 . ?
C48 C52 1.383(6) . ?
C50 H50 0.9500 . ?
C50 C57 1.374(7) . ?
C52 H52 0.9500 . ?
C52 C55 1.395(7) . ?
C55 H55 0.9500 . ?
C55 C56 1.380(6) . ?
C56 H56 0.9500 . ?
C57 H57 0.9500 . ?
C57 C60 1.373(6) . ?
C60 H60 0.9500 . ?
F1 C37 1.376(5) . ?
F2 C43 1.373(5) . ?
F3 C44 1.354(5) . ?
F4 C29 1.369(5) . ?
F5 C32 1.356(5) . ?
F6 C47 1.345(5) . ?
F7 C35 1.345(5) . ?
F8 C49 1.365(5) . ?
F9 C22 1.349(5) . ?
F10 C31 1.359(5) . ?
F11 C36 1.369(5) . ?
F12 C53 1.352(5) . ?
F13 C45 1.361(5) . ?
F14 C41 1.350(5) . ?
F15 C39 1.338(5) . ?
F16 C38 1.354(5) . ?
F18 C59 1.359(5) . ?
C19 C37 1.373(6) . ?
C19 B40 1.659(6) . ?
C19 C44 1.386(6) . ?
F20 C58 1.345(5) . ?
C22 C37 1.387(6) . ?
C22 C47 1.373(7) . ?
F23 C51 1.337(5) . ?
F25 C54 1.342(6) . ?
C27 C29 1.400(6) . ?
C27 C32 1.395(6) . ?
C27 B40 1.649(7) . ?
C28 C31 1.388(6) . ?
C28 C36 1.392(6) . ?
C28 B40 1.654(6) . ?
C29 C45 1.357(6) . ?
C31 C35 1.375(6) . ?
C32 C53 1.381(7) . ?
C35 C38 1.384(6) . ?
C36 C41 1.377(6) . ?
C38 C41 1.355(6) . ?
C39 C44 1.378(6) . ?
C39 C47 1.364(7) . ?
B40 C42 1.649(6) . ?
C42 C43 1.384(6) . ?
C42 C49 1.388(6) . ?
C43 C59 1.372(6) . ?
C45 C54 1.379(7) . ?
C49 C58 1.386(6) . ?
C51 C58 1.377(7) . ?
C51 C59 1.365(7) . ?
C53 C54 1.374(7) . ?
C2 H2A 0.9800 . ?
C2 H2B 0.9800 . ?
C2 H2C 0.9800 . ?

loop_
_geom_torsion_atom_site_label_1
_geom_torsion_atom_site_label_2
_geom_torsion_atom_site_label_3
_geom_torsion_atom_site_label_4
_geom_torsion
_geom_torsion_site_symmetry_1
_geom_torsion_site_symmetry_2
_geom_torsion_site_symmetry_3
_geom_torsion_site_symmetry_4
_geom_torsion_publ_flag
P1 C17 C30 C46 -174.6(3) . . . . ?
P1 C17 C60 C57 174.3(3) . . . . ?
P1 C33 C34 C48 -169.1(3) . . . . ?
P1 C33 C56 C55 168.4(4) . . . . ?
C17 P1 N21 P1 106.66(16) . . . 2_655 ?
C17 P1 N21 C2 -73.34(16) . . . . ?
C17 P1 C26 C26 -84.9(4) . . . 2_655 ?
C17 P1 C33 C34 -153.3(3) . . . . ?
C17 P1 C33 C56 38.3(4) . . . . ?
C17 C30 C46 C50 0.1(6) . . . . ?
N21 P1 C17 C30 -23.6(4) . . . . ?
N21 P1 C17 C60 162.0(3) . . . . ?
N21 P1 C26 C26 30.6(4) . . . 2_655 ?
N21 P1 C33 C34 84.5(4) . . . . ?
N21 P1 C33 C56 -83.9(4) . . . . ?
C26 P1 C17 C30 83.5(4) . . . . ?
C26 P1 C17 C60 -90.9(4) . . . . ?
C26 P1 N21 P1 -10.08(14) . . . 2_655 ?
C26 P1 N21 C2 169.92(14) . . . . ?
C26 P1 C33 C34 -23.5(4) . . . . ?
C26 P1 C33 C56 168.0(3) . . . . ?
C30 C17 C60 C57 -0.1(6) . . . . ?
C30 C46 C50 C57 0.3(7) . . . . ?
C33 P1 C17 C30 -144.9(3) . . . . ?
C33 P1 C17 C60 40.7(4) . . . . ?
C33 P1 N21 P1 -130.39(16) . . . 2_655 ?
C33 P1 N21 C2 49.61(16) . . . . ?
C33 P1 C26 C26 145.5(3) . . . 2_655 ?
C33 C34 C48 C52 1.1(7) . . . . ?
C34 C33 C56 C55 -0.4(7) . . . . ?
C34 C48 C52 C55 -0.4(8) . . . . ?
C46 C50 C57 C60 -0.5(7) . . . . ?
C48 C52 C55 C56 -0.7(8) . . . . ?
C50 C57 C60 C17 0.5(7) . . . . ?
C52 C55 C56 C33 1.1(8) . . . . ?
C56 C33 C34 C48 -0.7(6) . . . . ?
C60 C17 C30 C46 -0.2(6) . . . . ?
F2 C43 C59 F18 -0.4(8) . . . . ?
F2 C43 C59 C51 -178.4(5) . . . . ?
F4 C29 C45 F13 1.9(6) . . . . ?
F4 C29 C45 C54 -178.0(4) . . . . ?
F5 C32 C53 F12 0.0(6) . . . . ?
F5 C32 C53 C54 179.9(4) . . . . ?
F7 C35 C38 F16 -0.8(7) . . . . ?
F7 C35 C38 C41 179.9(4) . . . . ?
F8 C49 C58 F20 0.6(8) . . . . ?
F8 C49 C58 C51 179.6(5) . . . . ?
F9 C22 C37 F1 3.0(5) . . . . ?
F9 C22 C37 C19 -176.4(4) . . . . ?
F9 C22 C47 F6 -1.4(6) . . . . ?
F9 C22 C47 C39 179.1(4) . . . . ?
F10 C31 C35 F7 0.0(6) . . . . ?
F10 C31 C35 C38 -179.9(4) . . . . ?
F11 C36 C41 F14 -0.1(6) . . . . ?
F11 C36 C41 C38 -179.3(4) . . . . ?
F12 C53 C54 F25 -0.4(8) . . . . ?
F12 C53 C54 C45 178.9(4) . . . . ?
F13 C45 C54 F25 -1.0(7) . . . . ?
F13 C45 C54 C53 179.6(4) . . . . ?
F15 C39 C44 F3 -1.2(6) . . . . ?
F15 C39 C44 C19 179.1(4) . . . . ?
F15 C39 C47 F6 -0.8(7) . . . . ?
F15 C39 C47 C22 178.8(4) . . . . ?
F16 C38 C41 F14 1.8(7) . . . . ?
F16 C38 C41 C36 -179.0(4) . . . . ?
C19 B40 C42 C43 -166.3(4) . . . . ?
C19 B40 C42 C49 22.3(7) . . . . ?
F23 C51 C58 F20 1.9(9) . . . . ?
F23 C51 C58 C49 -177.2(6) . . . . ?
F23 C51 C59 F18 -1.2(9) . . . . ?
F23 C51 C59 C43 176.8(5) . . . . ?
C27 C29 C45 F13 -177.5(4) . . . . ?
C27 C29 C45 C54 2.6(7) . . . . ?
C27 C32 C53 F12 -179.3(4) . . . . ?
C27 C32 C53 C54 0.6(8) . . . . ?
C27 B40 C42 C43 71.1(5) . . . . ?
C27 B40 C42 C49 -100.4(5) . . . . ?
C28 C31 C35 F7 178.5(4) . . . . ?
C28 C31 C35 C38 -1.5(7) . . . . ?
C28 C36 C41 F14 -179.6(4) . . . . ?
C28 C36 C41 C38 1.1(7) . . . . ?
C28 B40 C42 C43 -50.8(6) . . . . ?
C28 B40 C42 C49 137.7(5) . . . . ?
C29 C27 C32 F5 -178.0(4) . . . . ?
C29 C27 C32 C53 1.2(6) . . . . ?
C29 C27 B40 C19 -51.5(5) . . . . ?
C29 C27 B40 C28 -167.7(4) . . . . ?
C29 C27 B40 C42 71.2(5) . . . . ?
C29 C45 C54 F25 178.9(4) . . . . ?
C29 C45 C54 C53 -0.4(7) . . . . ?
C31 C28 C36 F11 178.0(4) . . . . ?
C31 C28 C36 C41 -2.5(6) . . . . ?
C31 C28 B40 C19 -68.8(5) . . . . ?
C31 C28 B40 C27 54.3(5) . . . . ?
C31 C28 B40 C42 168.7(4) . . . . ?
C31 C35 C38 F16 179.1(4) . . . . ?
C31 C35 C38 C41 -0.2(7) . . . . ?
C32 C27 C29 F4 177.8(4) . . . . ?
C32 C27 C29 C45 -2.8(6) . . . . ?
C32 C27 B40 C19 137.7(4) . . . . ?
C32 C27 B40 C28 21.4(6) . . . . ?
C32 C27 B40 C42 -99.7(5) . . . . ?
C32 C53 C54 F25 179.7(5) . . . . ?
C32 C53 C54 C45 -1.0(8) . . . . ?
C35 C38 C41 F14 -178.9(4) . . . . ?
C35 C38 C41 C36 0.3(7) . . . . ?
C36 C28 C31 F10 -178.9(4) . . . . ?
C36 C28 C31 C35 2.6(6) . . . . ?
C36 C28 B40 C19 103.6(5) . . . . ?
C36 C28 B40 C27 -133.3(4) . . . . ?
C36 C28 B40 C42 -18.9(6) . . . . ?
C37 C19 B40 C27 -20.2(6) . . . . ?
C37 C19 B40 C28 102.9(5) . . . . ?
C37 C19 B40 C42 -135.5(4) . . . . ?
C37 C19 C44 F3 -177.4(4) . . . . ?
C37 C19 C44 C39 2.2(6) . . . . ?
C37 C22 C47 F6 -178.7(4) . . . . ?
C37 C22 C47 C39 1.7(7) . . . . ?
B40 C19 C37 F1 4.7(6) . . . . ?
B40 C19 C37 C22 -175.9(4) . . . . ?
B40 C19 C44 F3 -3.8(6) . . . . ?
B40 C19 C44 C39 175.9(4) . . . . ?
B40 C27 C29 F4 5.6(6) . . . . ?
B40 C27 C29 C45 -175.0(4) . . . . ?
B40 C27 C32 F5 -6.4(6) . . . . ?
B40 C27 C32 C53 172.8(4) . . . . ?
B40 C28 C31 F10 -5.4(6) . . . . ?
B40 C28 C31 C35 176.2(4) . . . . ?
B40 C28 C36 F11 5.1(6) . . . . ?
B40 C28 C36 C41 -175.3(4) . . . . ?
B40 C42 C43 F2 3.7(7) . . . . ?
B40 C42 C43 C59 -177.6(5) . . . . ?
B40 C42 C49 F8 -5.1(8) . . . . ?
B40 C42 C49 C58 176.4(5) . . . . ?
C42 C43 C59 F18 -179.2(5) . . . . ?
C42 C43 C59 C51 2.8(9) . . . . ?
C42 C49 C58 F20 179.1(5) . . . . ?
C42 C49 C58 C51 -1.9(9) . . . . ?
C43 C42 C49 F8 -177.2(4) . . . . ?
C43 C42 C49 C58 4.4(8) . . . . ?
C44 C19 C37 F1 177.8(4) . . . . ?
C44 C19 C37 C22 -2.8(6) . . . . ?
C44 C19 B40 C27 167.2(4) . . . . ?
C44 C19 B40 C28 -69.8(4) . . . . ?
C44 C19 B40 C42 51.9(5) . . . . ?
C44 C39 C47 F6 178.1(4) . . . . ?
C44 C39 C47 C22 -2.3(7) . . . . ?
C47 C22 C37 F1 -179.6(4) . . . . ?
C47 C22 C37 C19 1.0(7) . . . . ?
C47 C39 C44 F3 179.9(4) . . . . ?
C47 C39 C44 C19 0.2(7) . . . . ?
C49 C42 C43 F2 176.4(4) . . . . ?
C49 C42 C43 C59 -4.9(8) . . . . ?
C58 C51 C59 F18 -177.7(5) . . . . ?
C58 C51 C59 C43 0.3(9) . . . . ?
C59 C51 C58 F20 178.3(6) . . . . ?
C59 C51 C58 C49 -0.7(9) . . . . ?

loop_
_smtbx_masks_void_nr
_smtbx_masks_void_average_x
_smtbx_masks_void_average_y
_smtbx_masks_void_average_z
_smtbx_masks_void_volume
_smtbx_masks_void_count_electrons
_smtbx_masks_void_content
1 0.056 0.152 0.067 21.3 1.3 '1 ?'
2 -0.056 0.152 0.433 21.3 1.3 '1 ?'
3 0.000 0.500 0.104 502.5 116.4 '4 C5H12'
4 0.056 0.848 0.567 21.3 1.3 '1 ?'
5 -0.056 0.848 0.933 21.3 1.3 '1 ?'
6 0.500 0.000 -0.703 502.5 116.4 '4 C5H12'
7 0.444 0.348 0.933 21.3 1.3 '1 ?'
8 0.444 0.652 0.433 21.3 1.3 '1 ?'
9 0.556 0.348 0.567 21.3 1.3 '1 ?'
10 0.556 0.652 0.067 21.3 1.3 '1 ?'
